data_7064453
loop_
_publ_author_name
'Duan, Ran'
'Mori, Shigeki'
'Saeki, Akinori'
'Iwasaki, Takanori'
'Shimizu, Soji'

_publ_section_title
;
 Supramolecular Polymerization of Antiaromatic 5,15-Dioxaporphyrin
;
_journal_name_full 'New Journal of Chemistry'
_journal_paper_doi 10.1039/D6NJ01964A
_journal_year 2026
_chemical_formula_moiety '2(C15 H9 N2 Ni0.5 O2), C4 H8 O'
_chemical_formula_sum 'C34 H26 N4 Ni O5'
_chemical_formula_weight 629.30
_chemical_name_systematic '4-hydroxyphenyl-substituted 5,15-dioxaporphyrin nickel complex'
_space_group_crystal_system orthorhombic
_space_group_IT_number 62
_space_group_name_Hall '-P 2ac 2n'
_space_group_name_H-M_alt 'P n m a'
_atom_sites_solution_hydrogens geom
_atom_sites_solution_primary dual
_audit_block_doi 10.5517/ccdc.csd.cc2r8f0h
_audit_creation_date 2025-12-24
_audit_creation_method
;
Olex2 1.5
(compiled 2025.07.13 svn.rb7424aed for OlexSys, GUI svn.r7314)
;
_audit_update_record
;
2026-03-24 deposited with the CCDC.	2026-06-11 downloaded from the CCDC.
;
_cell_angle_alpha 90
_cell_angle_beta 90
_cell_angle_gamma 90
_cell_formula_units_Z 8
_cell_length_a 13.0699(4)
_cell_length_b 37.9564(15)
_cell_length_c 11.1243(4)
_cell_measurement_reflns_used 11909
_cell_measurement_temperature 99.95(10)
_cell_measurement_theta_max 30.9950
_cell_measurement_theta_min 2.1390
_cell_volume 5518.6(3)
_computing_cell_refinement 'CrysAlisPro 1.171.44.128a (Rigaku OD, 2025)'
_computing_data_collection 'CrysAlisPro system (CCD 44.128a 64-bit (release 04-11-2025))'
_computing_data_reduction 'CrysAlisPro 1.171.44.128a (Rigaku OD, 2025)'
_computing_molecular_graphics 'Olex2 1.5 (Dolomanov et al., 2009)'
_computing_publication_material 'Olex2 1.5 (Dolomanov et al., 2009)'
_computing_structure_refinement 'SHELXL 2014/7 (Sheldrick, 2015)'
_computing_structure_solution 'SHELXT 2014/5 (Sheldrick, 2014)'
_diffrn_ambient_environment N~2~
_diffrn_ambient_temperature 99.95(10)
_diffrn_detector 'Hybrid Pixel Array Detector'
_diffrn_detector_area_resol_mean 10.0000
_diffrn_detector_type HyPix
_diffrn_measured_fraction_theta_full 0.998
_diffrn_measured_fraction_theta_max 0.974
_diffrn_measurement_details
;
List of Runs (angles in degrees, time in seconds):

  # Type    Start    End  Width  t~exp~   \w     \q     \k     \f   Frames
#--------------------------------------------------------------------------
  1  \w    -24.00   6.00   0.25    0.59    --    5.60  77.00 -30.00  120
  2  \w    -82.00   8.00   0.25    0.59    --   -5.21 -17.00  11.00  360
  3  \w    -44.00   6.00   0.25    0.59    --   -5.21 -77.00  90.00  200
;
_diffrn_measurement_device 'four-circle diffractometer'
_diffrn_measurement_device_type 'XtaLAB Synergy R, DW system, HyPix'
_diffrn_measurement_method '\w scans'
_diffrn_orient_matrix_type 'CrysAlisPro convention (1999,Acta A55,543-557)'
_diffrn_orient_matrix_UB_11 0.0013209000
_diffrn_orient_matrix_UB_12 -0.0148313000
_diffrn_orient_matrix_UB_13 0.0329545000
_diffrn_orient_matrix_UB_21 -0.0147260000
_diffrn_orient_matrix_UB_22 -0.0111160000
_diffrn_orient_matrix_UB_23 -0.0418189000
_diffrn_orient_matrix_UB_31 0.0620204000
_diffrn_orient_matrix_UB_32 -0.0023302000
_diffrn_orient_matrix_UB_33 -0.0105831000
_diffrn_radiation_monochromator mirror
_diffrn_radiation_probe x-ray
_diffrn_radiation_type 'Mo K\a'
_diffrn_radiation_wavelength 0.71073
_diffrn_reflns_av_R_equivalents 0.0492
_diffrn_reflns_av_unetI/netI 0.0442
_diffrn_reflns_Laue_measured_fraction_full 0.998
_diffrn_reflns_Laue_measured_fraction_max 0.974
_diffrn_reflns_limit_h_max 17
_diffrn_reflns_limit_h_min -15
_diffrn_reflns_limit_k_max 47
_diffrn_reflns_limit_k_min -47
_diffrn_reflns_limit_l_max 12
_diffrn_reflns_limit_l_min -14
_diffrn_reflns_number 30265
_diffrn_reflns_point_group_measured_fraction_full 0.998
_diffrn_reflns_point_group_measured_fraction_max 0.974
_diffrn_reflns_theta_full 25.242
_diffrn_reflns_theta_max 27.999
_diffrn_reflns_theta_min 1.908
_diffrn_source 'Rotating-anode X-ray tube'
_diffrn_source_type 'Rigaku (Mo) X-ray Source'
_exptl_absorpt_coefficient_mu 0.756
_exptl_absorpt_correction_T_max 1.00000
_exptl_absorpt_correction_T_min 0.38329
_exptl_absorpt_correction_type multi-scan
_exptl_absorpt_process_details
;
CrysAlisPro 1.171.44.128a (Rigaku Oxford Diffraction, 2025)
Empirical absorption correction using spherical harmonics,
implemented in SCALE3 ABSPACK scaling algorithm.
;
_exptl_crystal_colour blue
_exptl_crystal_colour_primary blue
_exptl_crystal_density_diffrn 1.515
_exptl_crystal_description plate
_exptl_crystal_F_000 2608
_exptl_crystal_recrystallization_method 'Re-crystallisation from solvent'
_exptl_crystal_size_max 0.2
_exptl_crystal_size_mid 0.18
_exptl_crystal_size_min 0.01
_refine_diff_density_max 0.549
_refine_diff_density_min -0.456
_refine_diff_density_rms 0.098
_refine_ls_extinction_method none
_refine_ls_goodness_of_fit_ref 1.168
_refine_ls_hydrogen_treatment constr
_refine_ls_matrix_type full
_refine_ls_number_parameters 346
_refine_ls_number_reflns 6594
_refine_ls_number_restraints 138
_refine_ls_restrained_S_all 1.163
_refine_ls_R_factor_all 0.1350
_refine_ls_R_factor_gt 0.0789
_refine_ls_shift/su_max 0.001
_refine_ls_shift/su_mean 0.000
_refine_ls_structure_factor_coef Fsqd
_refine_ls_weighting_details 'w=1/[\s^2^(Fo^2^)+43.7224P] where P=(Fo^2^+2Fc^2^)/3'
_refine_ls_weighting_scheme calc
_refine_ls_wR_factor_gt 0.1757
_refine_ls_wR_factor_ref 0.1861
_reflns_Friedel_coverage 0.000
_reflns_number_gt 3496
_reflns_number_total 6594
_reflns_threshold_expression 'I > 2\s(I)'
_cod_data_source_file d6nj01964a3.cif
_cod_data_source_block 20251223shimizu1_autored
_cod_database_code 7064453
_shelx_shelxl_version_number 2014/7
_chemical_oxdiff_formula C30H18N4Ni1O4
_shelx_space_group_comment
;
The symmetry employed for this shelxl refinement is uniquely defined
by the following loop, which should always be used as a source of
symmetry information in preference to the above space-group names.
They are only intended as comments.
;
_cell_oxdiff_angle_alpha 90.042(2)
_cell_oxdiff_angle_beta 90.052(2)
_cell_oxdiff_angle_gamma 89.9900(19)
_cell_oxdiff_length_a 11.1248(2)
_cell_oxdiff_length_b 37.9657(9)
_cell_oxdiff_length_c 13.0662(3)
_cell_oxdiff_measurement_reflns_used 11907
_cell_oxdiff_volume 5518.6(2)
_diffrn_oxdiff_digest_od_ed
;

;
_diffrn_oxdiff_measurement_exp_name 20251223Shimizu1.par
_olex2_refinement_description
;
1. Fixed Uiso
 At 1.2 times of:
  All C(H) groups, All C(H,H) groups
 At 1.5 times of:
  All O(H) groups
2. Restrained distances
 C43-C44
 1.54 with sigma of 0.02
 C10-C11
 1.39 with sigma of 0.02
 C16-C17
 1.39 with sigma of 0.02
 C11-C12
 1.39 with sigma of 0.02
 C31-C32
 1.39 with sigma of 0.02
 C12-C13
 1.39 with sigma of 0.02
 C13-C14
 1.39 with sigma of 0.02
 C17-C18
 1.39 with sigma of 0.02
 C44-C45
 1.54 with sigma of 0.02
 C14-C15
 1.39 with sigma of 0.02
 C18-C19
 1.39 with sigma of 0.02
 C15-C10
 1.39 with sigma of 0.02
 C10-C12
 2.41 with sigma of 0.04
 C19-C20
 1.39 with sigma of 0.02
 C32-C33
 1.39 with sigma of 0.02
 C11-C13
 2.41 with sigma of 0.04
 C45-C46
 1.54 with sigma of 0.02
 C12-C14
 2.41 with sigma of 0.04
 C20-C21
 1.39 with sigma of 0.02
 C13-C15
 2.41 with sigma of 0.04
 C14-C10
 2.41 with sigma of 0.04
 C33-C34
 1.39 with sigma of 0.02
 C21-C16
 1.39 with sigma of 0.02
 C15-C11
 2.41 with sigma of 0.04
 C13-O3
 1.35 with sigma of 0.02
 C16-C18
 2.41 with sigma of 0.04
 O9-C43
 1.43 with sigma of 0.02
 C12-O3
 2.38 with sigma of 0.04
 C14-O3
 2.38 with sigma of 0.04
 C34-C35
 1.39 with sigma of 0.02
 C17-C19
 2.41 with sigma of 0.04
 O9-C46
 1.43 with sigma of 0.02
 C18-C20
 2.41 with sigma of 0.04
 C35-C36
 1.39 with sigma of 0.02
 C19-C21
 2.41 with sigma of 0.04
 C20-C16
 2.41 with sigma of 0.04
 C36-C37
 1.39 with sigma of 0.02
 O9-C44
 2.4 with sigma of 0.04
 C21-C17
 2.41 with sigma of 0.04
 C19-O4
 1.35 with sigma of 0.02
 O9-C45
 2.4 with sigma of 0.04
 C31-C33
 2.41 with sigma of 0.04
 C18-O4
 2.38 with sigma of 0.04
 C20-O4
 2.38 with sigma of 0.04
 C43-C45
 2.49 with sigma of 0.04
 C32-C34
 2.41 with sigma of 0.04
 C44-C46
 2.49 with sigma of 0.04
 C33-C35
 2.41 with sigma of 0.04
 C34-C36
 2.41 with sigma of 0.04
 C43-C46
 2.31 with sigma of 0.04
 C35-C31
 2.41 with sigma of 0.04
 C36-C32
 2.41 with sigma of 0.04
 C47-C48
 1.54 with sigma of 0.02
 C48-C49
 1.54 with sigma of 0.02
 C34-O7
 1.35 with sigma of 0.02
 C49-C50
 1.54 with sigma of 0.02
 C33-O7
 2.38 with sigma of 0.04
 C35-O7
 2.38 with sigma of 0.04
 O10-C48
 2.4 with sigma of 0.04
 O10-C49
 2.4 with sigma of 0.04
 C47-C49
 2.49 with sigma of 0.04
 C48-C50
 2.49 with sigma of 0.04
 C47-C50
 2.31 with sigma of 0.04
 C37-C38
 1.39 with sigma of 0.02
 C38-C39
 1.39 with sigma of 0.02
 C39-C40
 1.39 with sigma of 0.02
 C40-C41
 1.39 with sigma of 0.02
 C41-C42
 1.39 with sigma of 0.02
 C42-C37
 1.39 with sigma of 0.02
 C37-C39
 2.41 with sigma of 0.04
 C38-C40
 2.41 with sigma of 0.04
 C39-C41
 2.41 with sigma of 0.04
 C40-C42
 2.41 with sigma of 0.04
 C41-C37
 2.41 with sigma of 0.04
 C42-C38
 2.41 with sigma of 0.04
 C40-O8
 1.35 with sigma of 0.02
 C39-O8
 2.38 with sigma of 0.04
 C41-O8
 2.38 with sigma of 0.04
3. Uiso/Uaniso restraints and constraints
Uanis(C10) = Uanis(C11) = Uanis(C12) = Uanis(C13) = Uanis(C14) = Uanis(C15) =
Uanis(O3)
Uanis(C16) = Uanis(C17) = Uanis(C18) = Uanis(C19) = Uanis(C20) = Uanis(C21) =
Uanis(O4)
Uanis(C31) = Uanis(C32) = Uanis(C33) = Uanis(C34) = Uanis(C35) = Uanis(C36) =
Uanis(O7)
Uanis(C37) = Uanis(C38) = Uanis(C39) = Uanis(C40) = Uanis(C41) = Uanis(C42) =
Uanis(O8)
Uanis(O6) = Uanis(C22) = Uanis(C23) = Uanis(C24) = Uanis(C25) = Uanis(C26) =
Uanis(C27) = Uanis(C28) = Uanis(C29) = Uanis(C30)
4. Rigid body (RIGU) restrains
 O9, C43, C44, C45, C46
 with sigma for 1-2 distances of 0.004 and sigma for 1-3 distances of 0.004
 O10, C47, C48, C49, C50
 with sigma for 1-2 distances of 0.004 and sigma for 1-3 distances of 0.004
5. Others
 Sof(O10)=Sof(C47)=Sof(H47A)=Sof(H47B)=Sof(C48)=Sof(H48A)=Sof(H48B)=Sof(C49)=
 Sof(H49A)=Sof(H49B)=Sof(C50)=Sof(H50A)=Sof(H50B)=1-FVAR(1)
 Sof(O9)=Sof(C43)=Sof(H43A)=Sof(H43B)=Sof(C44)=Sof(H44A)=Sof(H44B)=Sof(C45)=
 Sof(H45A)=Sof(H45B)=Sof(C46)=Sof(H46A)=Sof(H46B)=FVAR(1)
 Sof(O4)=Sof(H4)=Sof(C16)=Sof(C17)=Sof(H17)=Sof(C18)=Sof(H18)=Sof(C19)=
 Sof(C20)=Sof(H20)=Sof(C21)=Sof(H21)=1-FVAR(2)
 Sof(O3)=Sof(H3A)=Sof(C10)=Sof(C11)=Sof(H11)=Sof(C12)=Sof(H12)=Sof(C13)=
 Sof(C14)=Sof(H14)=Sof(C15)=Sof(H15)=FVAR(2)
 Sof(O7)=Sof(H7A)=Sof(C31)=Sof(C32)=Sof(H32)=Sof(C33)=Sof(H33)=Sof(C34)=
 Sof(C35)=Sof(H35)=Sof(C36)=Sof(H36)=1-FVAR(3)
 Sof(O8)=Sof(H8A)=Sof(C37)=Sof(C38)=Sof(H38)=Sof(C39)=Sof(H39)=Sof(C40)=
 Sof(C41)=Sof(H41)=Sof(C42)=Sof(H42)=FVAR(3)
6.a Secondary CH2 refined with riding coordinates:
 C43(H43A,H43B), C44(H44A,H44B), C45(H45A,H45B), C46(H46A,H46B), C47(H47A,
 H47B), C48(H48A,H48B), C49(H49A,H49B), C50(H50A,H50B)
6.b Aromatic/amide H refined with riding coordinates:
 C2(H2), C3(H3), C7(H7), C8(H8), C17(H17), C18(H18), C20(H20), C21(H21),
 C11(H11), C12(H12), C14(H14), C15(H15), C23(H23), C24(H24), C28(H28), C29(H29),
  C32(H32), C33(H33), C35(H35), C36(H36), C38(H38), C39(H39), C41(H41), C42(H42)
6.c Fitted hexagon refined as free rotating group:
 C16(C17,C18,C19,C20,C21), C10(C11,C12,C13,C14,C15), C31(C32,C33,C34,C35,C36)
6.d Tetrahedral OH refined with riding coordinates:
 O4(H4), O3(H3A), O7(H7A), O8(H8A)
;
_olex2_submission_special_instructions 'No special instructions were received'
_oxdiff_exptl_absorpt_empirical_details
;
Empirical correction (ABSPACK) includes:
- Absorption correction using spherical harmonics
- Frame scaling
;
_oxdiff_exptl_absorpt_empirical_full_max 1.593
_oxdiff_exptl_absorpt_empirical_full_min 0.485

loop_
_space_group_symop_operation_xyz
'x, y, z'
'-x+1/2, -y, z+1/2'
'-x, y+1/2, -z'
'x+1/2, -y+1/2, -z+1/2'
'-x, -y, -z'
'x-1/2, y, -z-1/2'
'x, -y-1/2, z'
'-x-1/2, y-1/2, z-1/2'

loop_
_atom_site_label
_atom_site_type_symbol
_atom_site_fract_x
_atom_site_fract_y
_atom_site_fract_z
_atom_site_U_iso_or_equiv
_atom_site_adp_type
_atom_site_occupancy
_atom_site_site_symmetry_order
_atom_site_calc_flag
_atom_site_refinement_flags_posn
_atom_site_refinement_flags_adp
_atom_site_refinement_flags_occupancy
_atom_site_disorder_assembly
_atom_site_disorder_group
Ni1 Ni 0.10644(8) 0.2500 0.58641(9) 0.0157(2) Uani 1 2 d S T P . .
O1 O -0.1075(5) 0.2500 0.4259(7) 0.0360(16) Uani 1 2 d S T P . .
O2 O 0.3459(4) 0.2500 0.6943(6) 0.0220(13) Uani 1 2 d S T P . .
N1 N 0.0136(4) 0.28538(13) 0.5309(4) 0.0188(10) Uani 1 1 d . . . . .
N2 N 0.2015(4) 0.28581(12) 0.6426(5) 0.0188(11) Uani 1 1 d . . . . .
C1 C -0.0695(4) 0.28065(16) 0.4678(5) 0.0204(11) Uani 1 1 d . . . . .
C2 C -0.1262(5) 0.31305(17) 0.4430(7) 0.0314(14) Uani 1 1 d . . . . .
H2 H -0.1884 0.3159 0.3998 0.038 Uiso 1 1 calc R U . . .
C3 C -0.0695(5) 0.33731(18) 0.4956(6) 0.0274(13) Uani 1 1 d . . . . .
H3 H -0.0855 0.3617 0.4980 0.033 Uiso 1 1 calc R U . . .
C4 C 0.0181(4) 0.32192(15) 0.5478(5) 0.0179(11) Uani 1 1 d . . . . .
C5 C 0.1003(4) 0.33921(14) 0.6037(5) 0.0170(10) Uani 1 1 d . . . . .
C6 C 0.1860(4) 0.32319(14) 0.6463(5) 0.0165(10) Uani 1 1 d . . . . .
C7 C 0.2770(5) 0.33828(16) 0.6965(5) 0.0202(11) Uani 1 1 d . . . . .
H7 H 0.2877 0.3625 0.7134 0.024 Uiso 1 1 calc R U . . .
C8 C 0.3443(5) 0.31222(16) 0.7155(5) 0.0224(12) Uani 1 1 d . . . . .
H8 H 0.4121 0.3142 0.7454 0.027 Uiso 1 1 calc R U . . .
C9 C 0.2928(4) 0.28159(15) 0.6817(5) 0.0188(11) Uani 1 1 d . . . . .
O4 O 0.0520(7) 0.4876(3) 0.6336(13) 0.0147(16) Uani 0.430(10) 1 d D . P A -2
H4 H 0.0407 0.4951 0.5638 0.022 Uiso 0.430(10) 1 calc R U P A -2
C16 C 0.0915(7) 0.37912(14) 0.6156(7) 0.0147(16) Uani 0.430(10) 1 d DG . P A -2
C17 C 0.0886(8) 0.3990(2) 0.5108(5) 0.0147(16) Uani 0.430(10) 1 d DG . P A -2
H17 H 0.0915 0.3877 0.4347 0.018 Uiso 0.430(10) 1 calc R U P A -2
C18 C 0.0814(8) 0.43549(19) 0.5171(5) 0.0147(16) Uani 0.430(10) 1 d DG . P A -2
H18 H 0.0794 0.4491 0.4455 0.018 Uiso 0.430(10) 1 calc R U P A -2
C19 C 0.0771(7) 0.45210(14) 0.6284(7) 0.0147(16) Uani 0.430(10) 1 d DG . P A -2
C20 C 0.0800(7) 0.43222(19) 0.7333(5) 0.0147(16) Uani 0.430(10) 1 d DG . P A -2
H20 H 0.0770 0.4436 0.8093 0.018 Uiso 0.430(10) 1 calc R U P A -2
C21 C 0.0872(7) 0.39573(18) 0.7269(6) 0.0147(16) Uani 0.430(10) 1 d DG . P A -2
H21 H 0.0892 0.3821 0.7986 0.018 Uiso 0.430(10) 1 calc R U P A -2
O3 O 0.0757(7) 0.4884(2) 0.6355(13) 0.0318(15) Uani 0.570(10) 1 d D . P A -1
H3A H 0.0717 0.4966 0.5655 0.048 Uiso 0.570(10) 1 calc R U P A -1
C10 C 0.0900(7) 0.37907(13) 0.6146(8) 0.0318(15) Uani 0.570(10) 1 d DG . P A -1
C11 C 0.1458(6) 0.40054(18) 0.5373(8) 0.0318(15) Uani 0.570(10) 1 d DG . P A -1
H11 H 0.1898 0.3903 0.4790 0.038 Uiso 0.570(10) 1 calc R U P A -1
C12 C 0.1371(7) 0.43696(17) 0.5455(8) 0.0318(15) Uani 0.570(10) 1 d DG . P A -1
H12 H 0.1751 0.4516 0.4927 0.038 Uiso 0.570(10) 1 calc R U P A -1
C13 C 0.0727(7) 0.45191(13) 0.6308(8) 0.0318(15) Uani 0.570(10) 1 d DG . P A -1
C14 C 0.0169(7) 0.43045(18) 0.7080(7) 0.0318(15) Uani 0.570(10) 1 d DG . P A -1
H14 H -0.0271 0.4407 0.7663 0.038 Uiso 0.570(10) 1 calc R U P A -1
C15 C 0.0256(7) 0.39403(17) 0.6999(8) 0.0318(15) Uani 0.570(10) 1 d DG . P A -1
H15 H -0.0125 0.3794 0.7527 0.038 Uiso 0.570(10) 1 calc R U P A -1
Ni2 Ni 0.39334(8) 0.2500 0.41317(9) 0.0155(2) Uani 1 2 d S T P . .
O5 O 0.1607(4) 0.2500 0.2990(5) 0.0244(14) Uani 1 2 d S T P . .
O6 O 0.6123(4) 0.2500 0.5699(5) 0.0207(4) Uani 1 2 d S T P . .
N3 N 0.3022(3) 0.28482(12) 0.3590(4) 0.0163(10) Uani 1 1 d . . . . .
N4 N 0.4870(4) 0.28522(13) 0.4684(4) 0.0172(10) Uani 1 1 d . . . . .
C22 C 0.2043(5) 0.28041(16) 0.3133(5) 0.0207(4) Uani 1 1 d . . . . .
C23 C 0.1555(5) 0.31251(15) 0.2829(5) 0.0207(4) Uani 1 1 d . . . . .
H23 H 0.0889 0.3157 0.2507 0.025 Uiso 1 1 calc R U . . .
C24 C 0.2268(5) 0.33826(16) 0.3107(5) 0.0207(4) Uani 1 1 d . . . . .
H24 H 0.2179 0.3630 0.3014 0.025 Uiso 1 1 calc R U . . .
C25 C 0.3146(5) 0.32123(15) 0.3550(5) 0.0207(4) Uani 1 1 d . . . . .
C26 C 0.4041(5) 0.33922(16) 0.3951(5) 0.0207(4) Uani 1 1 d . . . . .
C27 C 0.4825(5) 0.32217(16) 0.4498(6) 0.0207(4) Uani 1 1 d . . . . .
C28 C 0.5680(5) 0.33859(16) 0.5050(5) 0.0207(4) Uani 1 1 d . . . . .
H28 H 0.5832 0.3631 0.5062 0.025 Uiso 1 1 calc R U . . .
C29 C 0.6259(5) 0.31125(15) 0.5577(5) 0.0207(4) Uani 1 1 d . . . . .
H29 H 0.6874 0.3137 0.6024 0.025 Uiso 1 1 calc R U . . .
C30 C 0.5764(5) 0.28108(15) 0.5321(5) 0.0207(4) Uani 1 1 d . . . . .
O7 O 0.4364(12) 0.4868(3) 0.3777(9) 0.0170(16) Uani 0.441(9) 1 d D . P B -1
H7A H 0.4518 0.4933 0.3078 0.025 Uiso 0.441(9) 1 calc R U P B -1
C31 C 0.4041(8) 0.37808(15) 0.3844(9) 0.0170(16) Uani 0.441(9) 1 d DG . P B -1
C32 C 0.4735(7) 0.39367(19) 0.3061(8) 0.0170(16) Uani 0.441(9) 1 d DG . P B -1
H32 H 0.5136 0.3794 0.2540 0.020 Uiso 0.441(9) 1 calc R U P B -1
C33 C 0.4842(7) 0.4301(2) 0.3039(7) 0.0170(16) Uani 0.441(9) 1 d DG . P B -1
H33 H 0.5316 0.4408 0.2504 0.020 Uiso 0.441(9) 1 calc R U P B -1
C34 C 0.4254(8) 0.45094(15) 0.3800(8) 0.0170(16) Uani 0.441(9) 1 d DG . P B -1
C35 C 0.3560(7) 0.43535(18) 0.4584(7) 0.0170(16) Uani 0.441(9) 1 d DG . P B -1
H35 H 0.3159 0.4496 0.5104 0.020 Uiso 0.441(9) 1 calc R U P B -1
C36 C 0.3453(7) 0.39892(19) 0.4605(8) 0.0170(16) Uani 0.441(9) 1 d DG . P B -1
H36 H 0.2979 0.3883 0.5140 0.020 Uiso 0.441(9) 1 calc R U P B -1
O8 O 0.4348(10) 0.4869(2) 0.3492(8) 0.0254(14) Uani 0.559(9) 1 d D . P B -2
H8A H 0.4380 0.4924 0.2761 0.038 Uiso 0.559(9) 1 calc R U P B -2
C37 C 0.4088(10) 0.3779(3) 0.3859(10) 0.0254(14) Uani 0.559(9) 1 d D . P B -2
C38 C 0.4122(9) 0.3934(2) 0.2720(9) 0.0254(14) Uani 0.559(9) 1 d D . P B -2
H38 H 0.4104 0.3788 0.2028 0.030 Uiso 0.559(9) 1 calc R U P B -2
C39 C 0.4180(9) 0.4299(2) 0.2573(9) 0.0254(14) Uani 0.559(9) 1 d D . P B -2
H39 H 0.4169 0.4401 0.1794 0.030 Uiso 0.559(9) 1 calc R U P B -2
C40 C 0.4257(11) 0.4511(3) 0.3599(9) 0.0254(14) Uani 0.559(9) 1 d D . P B -2
C41 C 0.4236(9) 0.4365(2) 0.4736(9) 0.0254(14) Uani 0.559(9) 1 d D . P B -2
H41 H 0.4261 0.4512 0.5428 0.030 Uiso 0.559(9) 1 calc R U P B -2
C42 C 0.4179(9) 0.4000(2) 0.4856(9) 0.0254(14) Uani 0.559(9) 1 d D . P B -2
H42 H 0.4203 0.3900 0.5637 0.030 Uiso 0.559(9) 1 calc R U P B -2
O9 O 0.1951(8) 0.5212(3) 0.4948(9) 0.048(3) Uani 0.540(10) 1 d D U P C -1
C43 C 0.1917(12) 0.5302(3) 0.3700(12) 0.045(3) Uani 0.540(10) 1 d D U P C -1
H43A H 0.1222 0.5268 0.3367 0.054 Uiso 0.540(10) 1 calc R U P C -1
H43B H 0.2408 0.5158 0.3231 0.054 Uiso 0.540(10) 1 calc R U P C -1
C44 C 0.2219(14) 0.5689(4) 0.3689(14) 0.065(4) Uani 0.540(10) 1 d D U P C -1
H44A H 0.1611 0.5843 0.3783 0.078 Uiso 0.540(10) 1 calc R U P C -1
H44B H 0.2575 0.5752 0.2933 0.078 Uiso 0.540(10) 1 calc R U P C -1
C45 C 0.2948(14) 0.5724(4) 0.4788(14) 0.064(5) Uani 0.540(10) 1 d D U P C -1
H45A H 0.3664 0.5756 0.4519 0.077 Uiso 0.540(10) 1 calc R U P C -1
H45B H 0.2751 0.5927 0.5293 0.077 Uiso 0.540(10) 1 calc R U P C -1
C46 C 0.2831(13) 0.5378(5) 0.5491(16) 0.056(4) Uani 0.540(10) 1 d D U P C -1
H46A H 0.3448 0.5229 0.5403 0.067 Uiso 0.540(10) 1 calc R U P C -1
H46B H 0.2712 0.5424 0.6355 0.067 Uiso 0.540(10) 1 calc R U P C -1
O10 O 0.3055(9) 0.5209(3) 0.5064(11) 0.041(3) Uani 0.460(10) 1 d D U P C -2
C47 C 0.2194(13) 0.5395(4) 0.4523(15) 0.036(3) Uani 0.460(10) 1 d D U P C -2
H47A H 0.1560 0.5254 0.4597 0.043 Uiso 0.460(10) 1 calc R U P C -2
H47B H 0.2326 0.5440 0.3660 0.043 Uiso 0.460(10) 1 calc R U P C -2
C48 C 0.2088(16) 0.5742(4) 0.5206(19) 0.063(6) Uani 0.460(10) 1 d D U P C -2
H48A H 0.1370 0.5781 0.5458 0.076 Uiso 0.460(10) 1 calc R U P C -2
H48B H 0.2310 0.5943 0.4702 0.076 Uiso 0.460(10) 1 calc R U P C -2
C49 C 0.2789(14) 0.5700(4) 0.6303(16) 0.054(5) Uani 0.460(10) 1 d D U P C -2
H49A H 0.2433 0.5770 0.7052 0.065 Uiso 0.460(10) 1 calc R U P C -2
H49B H 0.3419 0.5842 0.6215 0.065 Uiso 0.460(10) 1 calc R U P C -2
C50 C 0.3034(13) 0.5303(4) 0.6302(15) 0.041(4) Uani 0.460(10) 1 d D U P C -2
H50A H 0.3705 0.5258 0.6685 0.049 Uiso 0.460(10) 1 calc R U P C -2
H50B H 0.2500 0.5169 0.6736 0.049 Uiso 0.460(10) 1 calc R U P C -2

loop_
_atom_site_aniso_label
_atom_site_aniso_U_11
_atom_site_aniso_U_22
_atom_site_aniso_U_33
_atom_site_aniso_U_23
_atom_site_aniso_U_13
_atom_site_aniso_U_12
Ni1 0.0176(5) 0.0130(5) 0.0165(5) 0.000 -0.0003(4) 0.000
O1 0.039(4) 0.016(3) 0.054(4) 0.000 -0.028(3) 0.000
O2 0.015(3) 0.009(3) 0.042(4) 0.000 -0.003(3) 0.000
N1 0.020(3) 0.020(3) 0.017(2) 0.002(2) -0.004(2) -0.002(2)
N2 0.022(3) 0.012(2) 0.022(3) -0.0047(19) 0.000(2) 0.000(2)
C1 0.018(3) 0.023(3) 0.021(3) 0.001(2) -0.005(2) 0.002(2)
C2 0.029(3) 0.027(3) 0.038(4) 0.011(3) -0.013(3) 0.006(3)
C3 0.032(3) 0.022(3) 0.029(3) 0.006(2) -0.003(3) 0.009(3)
C4 0.022(3) 0.015(2) 0.016(2) 0.0023(19) 0.003(2) 0.004(2)
C5 0.023(3) 0.013(2) 0.016(2) 0.0010(18) 0.004(2) -0.003(2)
C6 0.020(2) 0.014(2) 0.015(2) -0.0021(18) 0.001(2) -0.003(2)
C7 0.027(3) 0.021(3) 0.012(2) -0.0025(19) 0.003(2) -0.013(2)
C8 0.019(3) 0.026(3) 0.022(3) 0.000(2) -0.001(2) -0.007(2)
C9 0.018(2) 0.022(3) 0.017(3) 0.003(2) 0.000(2) 0.003(2)
O4 0.014(3) 0.014(3) 0.016(3) -0.0033(18) 0.002(2) -0.0051(19)
C16 0.014(3) 0.014(3) 0.016(3) -0.0033(18) 0.002(2) -0.0051(19)
C17 0.014(3) 0.014(3) 0.016(3) -0.0033(18) 0.002(2) -0.0051(19)
C18 0.014(3) 0.014(3) 0.016(3) -0.0033(18) 0.002(2) -0.0051(19)
C19 0.014(3) 0.014(3) 0.016(3) -0.0033(18) 0.002(2) -0.0051(19)
C20 0.014(3) 0.014(3) 0.016(3) -0.0033(18) 0.002(2) -0.0051(19)
C21 0.014(3) 0.014(3) 0.016(3) -0.0033(18) 0.002(2) -0.0051(19)
O3 0.036(3) 0.015(2) 0.045(3) -0.0091(18) 0.000(2) -0.0002(19)
C10 0.036(3) 0.015(2) 0.045(3) -0.0091(18) 0.000(2) -0.0002(19)
C11 0.036(3) 0.015(2) 0.045(3) -0.0091(18) 0.000(2) -0.0002(19)
C12 0.036(3) 0.015(2) 0.045(3) -0.0091(18) 0.000(2) -0.0002(19)
C13 0.036(3) 0.015(2) 0.045(3) -0.0091(18) 0.000(2) -0.0002(19)
C14 0.036(3) 0.015(2) 0.045(3) -0.0091(18) 0.000(2) -0.0002(19)
C15 0.036(3) 0.015(2) 0.045(3) -0.0091(18) 0.000(2) -0.0002(19)
Ni2 0.0155(5) 0.0139(5) 0.0171(5) 0.000 -0.0021(4) 0.000
O5 0.017(3) 0.031(4) 0.026(3) 0.000 -0.007(3) 0.000
O6 0.0223(10) 0.0184(10) 0.0213(10) 0.000 -0.0010(8) 0.000
N3 0.015(2) 0.019(3) 0.014(2) -0.0046(18) -0.0019(19) 0.001(2)
N4 0.015(2) 0.015(2) 0.021(3) 0.0007(19) 0.003(2) -0.001(2)
C22 0.0223(10) 0.0184(10) 0.0213(10) 0.000 -0.0010(8) 0.000
C23 0.0223(10) 0.0184(10) 0.0213(10) 0.000 -0.0010(8) 0.000
C24 0.0223(10) 0.0184(10) 0.0213(10) 0.000 -0.0010(8) 0.000
C25 0.0223(10) 0.0184(10) 0.0213(10) 0.000 -0.0010(8) 0.000
C26 0.0223(10) 0.0184(10) 0.0213(10) 0.000 -0.0010(8) 0.000
C27 0.0223(10) 0.0184(10) 0.0213(10) 0.000 -0.0010(8) 0.000
C28 0.0223(10) 0.0184(10) 0.0213(10) 0.000 -0.0010(8) 0.000
C29 0.0223(10) 0.0184(10) 0.0213(10) 0.000 -0.0010(8) 0.000
C30 0.0223(10) 0.0184(10) 0.0213(10) 0.000 -0.0010(8) 0.000
O7 0.021(3) 0.014(3) 0.015(2) -0.0061(18) 0.009(2) 0.001(2)
C31 0.021(3) 0.014(3) 0.015(2) -0.0061(18) 0.009(2) 0.001(2)
C32 0.021(3) 0.014(3) 0.015(2) -0.0061(18) 0.009(2) 0.001(2)
C33 0.021(3) 0.014(3) 0.015(2) -0.0061(18) 0.009(2) 0.001(2)
C34 0.021(3) 0.014(3) 0.015(2) -0.0061(18) 0.009(2) 0.001(2)
C35 0.021(3) 0.014(3) 0.015(2) -0.0061(18) 0.009(2) 0.001(2)
C36 0.021(3) 0.014(3) 0.015(2) -0.0061(18) 0.009(2) 0.001(2)
O8 0.032(3) 0.019(2) 0.026(2) -0.0041(17) 0.001(2) -0.0068(18)
C37 0.032(3) 0.019(2) 0.026(2) -0.0041(17) 0.001(2) -0.0068(18)
C38 0.032(3) 0.019(2) 0.026(2) -0.0041(17) 0.001(2) -0.0068(18)
C39 0.032(3) 0.019(2) 0.026(2) -0.0041(17) 0.001(2) -0.0068(18)
C40 0.032(3) 0.019(2) 0.026(2) -0.0041(17) 0.001(2) -0.0068(18)
C41 0.032(3) 0.019(2) 0.026(2) -0.0041(17) 0.001(2) -0.0068(18)
C42 0.032(3) 0.019(2) 0.026(2) -0.0041(17) 0.001(2) -0.0068(18)
O9 0.046(6) 0.047(6) 0.053(6) -0.003(4) 0.005(4) -0.012(5)
C43 0.044(7) 0.040(6) 0.052(6) -0.011(5) 0.013(5) 0.015(5)
C44 0.082(10) 0.043(7) 0.069(8) -0.007(5) 0.026(7) 0.008(6)
C45 0.077(10) 0.052(7) 0.063(8) -0.015(6) 0.034(6) -0.015(7)
C46 0.042(7) 0.061(8) 0.064(8) -0.008(6) 0.009(6) -0.017(7)
O10 0.048(7) 0.020(5) 0.055(6) -0.017(4) -0.007(5) 0.018(5)
C47 0.028(6) 0.025(6) 0.055(7) 0.003(5) 0.008(6) 0.005(5)
C48 0.059(10) 0.029(7) 0.102(11) -0.017(7) 0.003(8) 0.020(7)
C49 0.050(9) 0.031(7) 0.081(9) -0.027(6) 0.018(7) 0.012(6)
C50 0.034(8) 0.030(7) 0.057(7) -0.022(5) -0.001(6) 0.011(6)

loop_
_atom_type_symbol
_atom_type_description
_atom_type_scat_dispersion_real
_atom_type_scat_dispersion_imag
_atom_type_scat_source
C C 0.0033 0.0016 'International Tables Vol C Tables 4.2.6.8 and 6.1.1.4'
H H 0.0000 0.0000 'International Tables Vol C Tables 4.2.6.8 and 6.1.1.4'
N N 0.0061 0.0033 'International Tables Vol C Tables 4.2.6.8 and 6.1.1.4'
Ni Ni 0.3393 1.1124 'International Tables Vol C Tables 4.2.6.8 and 6.1.1.4'
O O 0.0106 0.0060 'International Tables Vol C Tables 4.2.6.8 and 6.1.1.4'

loop_
_geom_angle_atom_site_label_1
_geom_angle_atom_site_label_2
_geom_angle_atom_site_label_3
_geom_angle
_geom_angle_site_symmetry_1
_geom_angle_site_symmetry_3
_geom_angle_publ_flag
N1 Ni1 N1 89.2(3) 7_565 . ?
N1 Ni1 N2 91.1(2) . . ?
N1 Ni1 N2 179.7(2) 7_565 . ?
N1 Ni1 N2 91.1(2) 7_565 7_565 ?
N1 Ni1 N2 179.7(2) . 7_565 ?
N2 Ni1 N2 88.7(3) . 7_565 ?
C1 O1 C1 119.3(7) . 7_565 ?
C9 O2 C9 118.8(6) 7_565 . ?
C1 N1 Ni1 127.2(4) . . ?
C1 N1 C4 104.1(5) . . ?
C4 N1 Ni1 128.7(4) . . ?
C6 N2 Ni1 127.6(4) . . ?
C9 N2 Ni1 128.1(4) . . ?
C9 N2 C6 104.2(5) . . ?
O1 C1 C2 118.3(5) . . ?
N1 C1 O1 127.7(6) . . ?
N1 C1 C2 114.1(5) . . ?
C1 C2 H2 128.7 . . ?
C3 C2 C1 102.6(6) . . ?
C3 C2 H2 128.7 . . ?
C2 C3 H3 124.8 . . ?
C2 C3 C4 110.5(6) . . ?
C4 C3 H3 124.8 . . ?
N1 C4 C3 108.7(5) . . ?
N1 C4 C5 123.7(5) . . ?
C5 C4 C3 127.6(6) . . ?
C4 C5 C16 116.4(6) . . ?
C4 C5 C10 115.6(6) . . ?
C6 C5 C4 125.1(5) . . ?
C6 C5 C16 118.4(6) . . ?
C6 C5 C10 119.3(6) . . ?
C5 C6 N2 123.3(5) . . ?
C5 C6 C7 129.8(5) . . ?
C7 C6 N2 106.8(5) . . ?
C6 C7 H7 126.0 . . ?
C8 C7 C6 108.1(5) . . ?
C8 C7 H7 126.0 . . ?
C7 C8 H8 127.6 . . ?
C7 C8 C9 104.9(5) . . ?
C9 C8 H8 127.6 . . ?
O2 C9 C8 116.7(5) . . ?
N2 C9 O2 127.4(6) . . ?
N2 C9 C8 115.9(5) . . ?
C19 O4 H4 109.5 . . ?
C17 C16 C5 117.9(5) . . ?
C17 C16 C21 120.0 . . ?
C21 C16 C5 122.1(5) . . ?
C16 C17 H17 120.0 . . ?
C16 C17 C18 120.0 . . ?
C18 C17 H17 120.0 . . ?
C17 C18 H18 120.0 . . ?
C19 C18 C17 120.0 . . ?
C19 C18 H18 120.0 . . ?
O4 C19 C18 119.1(8) . . ?
O4 C19 C20 119.9(8) . . ?
C20 C19 C18 120.0 . . ?
C19 C20 H20 120.0 . . ?
C19 C20 C21 120.0 . . ?
C21 C20 H20 120.0 . . ?
C16 C21 H21 120.0 . . ?
C20 C21 C16 120.0 . . ?
C20 C21 H21 120.0 . . ?
C13 O3 H3A 109.5 . . ?
C11 C10 C5 119.2(5) . . ?
C11 C10 C15 120.0 . . ?
C15 C10 C5 120.8(5) . . ?
C10 C11 H11 120.0 . . ?
C12 C11 C10 120.0 . . ?
C12 C11 H11 120.0 . . ?
C11 C12 H12 120.0 . . ?
C11 C12 C13 120.0 . . ?
C13 C12 H12 120.0 . . ?
O3 C13 C12 114.6(7) . . ?
O3 C13 C14 125.3(7) . . ?
C14 C13 C12 120.0 . . ?
C13 C14 H14 120.0 . . ?
C15 C14 C13 120.0 . . ?
C15 C14 H14 120.0 . . ?
C10 C15 H15 120.0 . . ?
C14 C15 C10 120.0 . . ?
C14 C15 H15 120.0 . . ?
N3 Ni2 N3 89.4(3) . 7_565 ?
N3 Ni2 N4 179.6(2) 7_565 . ?
N3 Ni2 N4 91.0(2) 7_565 7_565 ?
N3 Ni2 N4 179.6(2) . 7_565 ?
N3 Ni2 N4 91.0(2) . . ?
N4 Ni2 N4 88.6(3) 7_565 . ?
C22 O5 C22 125.7(7) 7_565 . ?
C30 O6 C30 123.8(7) 7_565 . ?
C22 N3 Ni2 128.1(4) . . ?
C22 N3 C25 102.4(5) . . ?
C25 N3 Ni2 129.4(4) . . ?
C27 N4 Ni2 128.1(4) . . ?
C30 N4 Ni2 129.0(4) . . ?
C30 N4 C27 102.9(5) . . ?
O5 C22 N3 123.9(6) . . ?
O5 C22 C23 122.6(6) . . ?
N3 C22 C23 113.5(5) . . ?
C22 C23 H23 127.7 . . ?
C24 C23 C22 104.6(5) . . ?
C24 C23 H23 127.7 . . ?
C23 C24 H24 126.2 . . ?
C23 C24 C25 107.6(5) . . ?
C25 C24 H24 126.2 . . ?
N3 C25 C24 111.9(5) . . ?
N3 C25 C26 124.1(5) . . ?
C24 C25 C26 124.0(5) . . ?
C25 C26 C31 116.9(7) . . ?
C25 C26 C37 119.4(7) . . ?
C27 C26 C25 122.1(6) . . ?
C27 C26 C31 120.8(7) . . ?
C27 C26 C37 118.3(7) . . ?
N4 C27 C28 109.8(5) . . ?
C26 C27 N4 124.6(6) . . ?
C26 C27 C28 125.4(6) . . ?
C27 C28 H28 126.9 . . ?
C29 C28 C27 106.2(5) . . ?
C29 C28 H28 126.9 . . ?
C28 C29 H29 126.9 . . ?
C30 C29 C28 106.2(6) . . ?
C30 C29 H29 126.9 . . ?
O6 C30 N4 124.1(5) . . ?
O6 C30 C29 121.0(6) . . ?
C29 C30 N4 114.9(5) . . ?
C34 O7 H7A 109.5 . . ?
C32 C31 C26 118.4(5) . . ?
C32 C31 C36 120.0 . . ?
C36 C31 C26 121.2(5) . . ?
C31 C32 H32 120.0 . . ?
C31 C32 C33 120.0 . . ?
C33 C32 H32 120.0 . . ?
C32 C33 H33 120.0 . . ?
C34 C33 C32 120.0 . . ?
C34 C33 H33 120.0 . . ?
O7 C34 C33 119.8(7) . . ?
O7 C34 C35 120.2(7) . . ?
C33 C34 C35 120.0 . . ?
C34 C35 H35 120.0 . . ?
C34 C35 C36 120.0 . . ?
C36 C35 H35 120.0 . . ?
C31 C36 H36 120.0 . . ?
C35 C36 C31 120.0 . . ?
C35 C36 H36 120.0 . . ?
C40 O8 H8A 109.5 . . ?
C38 C37 C26 118.9(8) . . ?
C42 C37 C26 123.2(9) . . ?
C42 C37 C38 117.7(9) . . ?
C37 C38 H38 119.2 . . ?
C39 C38 C37 121.6(9) . . ?
C39 C38 H38 119.2 . . ?
C38 C39 H39 120.7 . . ?
C38 C39 C40 118.6(9) . . ?
C40 C39 H39 120.7 . . ?
O8 C40 C39 120.4(8) . . ?
O8 C40 C41 118.7(8) . . ?
C41 C40 C39 120.9(8) . . ?
C40 C41 H41 120.4 . . ?
C40 C41 C42 119.2(9) . . ?
C42 C41 H41 120.4 . . ?
C37 C42 H42 119.1 . . ?
C41 C42 C37 121.8(9) . . ?
C41 C42 H42 119.1 . . ?
C43 O9 C46 109.1(11) . . ?
O9 C43 H43A 111.1 . . ?
O9 C43 H43B 111.1 . . ?
O9 C43 C44 103.2(10) . . ?
H43A C43 H43B 109.1 . . ?
C44 C43 H43A 111.1 . . ?
C44 C43 H43B 111.1 . . ?
C43 C44 H44A 111.1 . . ?
C43 C44 H44B 111.1 . . ?
C43 C44 C45 103.5(11) . . ?
H44A C44 H44B 109.0 . . ?
C45 C44 H44A 111.1 . . ?
C45 C44 H44B 111.1 . . ?
C44 C45 H45A 110.6 . . ?
C44 C45 H45B 110.6 . . ?
H45A C45 H45B 108.8 . . ?
C46 C45 C44 105.5(11) . . ?
C46 C45 H45A 110.6 . . ?
C46 C45 H45B 110.6 . . ?
O9 C46 C45 103.8(12) . . ?
O9 C46 H46A 111.0 . . ?
O9 C46 H46B 111.0 . . ?
C45 C46 H46A 111.0 . . ?
C45 C46 H46B 111.0 . . ?
H46A C46 H46B 109.0 . . ?
C50 O10 C47 105.2(10) . . ?
O10 C47 H47A 110.5 . . ?
O10 C47 H47B 110.4 . . ?
O10 C47 C48 106.4(12) . . ?
H47A C47 H47B 108.6 . . ?
C48 C47 H47A 110.5 . . ?
C48 C47 H47B 110.4 . . ?
C47 C48 H48A 110.8 . . ?
C47 C48 H48B 110.8 . . ?
C47 C48 C49 104.6(11) . . ?
H48A C48 H48B 108.9 . . ?
C49 C48 H48A 110.8 . . ?
C49 C48 H48B 110.8 . . ?
C48 C49 H49A 111.2 . . ?
C48 C49 H49B 111.2 . . ?
C48 C49 C50 103.0(11) . . ?
H49A C49 H49B 109.1 . . ?
C50 C49 H49A 111.2 . . ?
C50 C49 H49B 111.2 . . ?
O10 C50 C49 104.6(12) . . ?
O10 C50 H50A 110.8 . . ?
O10 C50 H50B 110.8 . . ?
C49 C50 H50A 110.8 . . ?
C49 C50 H50B 110.8 . . ?
H50A C50 H50B 108.9 . . ?

loop_
_geom_bond_atom_site_label_1
_geom_bond_atom_site_label_2
_geom_bond_distance
_geom_bond_site_symmetry_2
_geom_bond_publ_flag
Ni1 N1 1.913(5) 7_565 ?
Ni1 N1 1.913(5) . ?
Ni1 N2 1.945(5) . ?
Ni1 N2 1.945(5) 7_565 ?
O1 C1 1.348(7) . ?
O1 C1 1.348(7) 7_565 ?
O2 C9 1.393(6) . ?
O2 C9 1.393(6) 7_565 ?
N1 C1 1.305(7) . ?
N1 C4 1.401(7) . ?
N2 C6 1.434(7) . ?
N2 C9 1.280(8) . ?
C1 C2 1.462(8) . ?
C2 H2 0.9500 . ?
C2 C3 1.319(10) . ?
C3 H3 0.9500 . ?
C3 C4 1.411(8) . ?
C4 C5 1.403(8) . ?
C5 C6 1.360(8) . ?
C5 C16 1.525(8) . ?
C5 C10 1.524(7) . ?
C6 C7 1.433(8) . ?
C7 H7 0.9500 . ?
C7 C8 1.340(9) . ?
C8 H8 0.9500 . ?
C8 C9 1.395(8) . ?
O4 H4 0.8400 . ?
O4 C19 1.389(11) . ?
C16 C17 1.3900 . ?
C16 C21 1.3900 . ?
C17 H17 0.9500 . ?
C17 C18 1.3900 . ?
C18 H18 0.9500 . ?
C18 C19 1.3900 . ?
C19 C20 1.3900 . ?
C20 H20 0.9500 . ?
C20 C21 1.3900 . ?
C21 H21 0.9500 . ?
O3 H3A 0.8400 . ?
O3 C13 1.385(10) . ?
C10 C11 1.3900 . ?
C10 C15 1.3900 . ?
C11 H11 0.9500 . ?
C11 C12 1.3900 . ?
C12 H12 0.9500 . ?
C12 C13 1.3900 . ?
C13 C14 1.3900 . ?
C14 H14 0.9500 . ?
C14 C15 1.3900 . ?
C15 H15 0.9500 . ?
Ni2 N3 1.879(5) . ?
Ni2 N3 1.879(5) 7_565 ?
Ni2 N4 1.914(5) 7_565 ?
Ni2 N4 1.914(5) . ?
O5 C22 1.297(6) 7_565 ?
O5 C22 1.297(6) . ?
O6 C30 1.337(6) 7_565 ?
O6 C30 1.337(6) . ?
N3 C22 1.387(8) . ?
N3 C25 1.392(7) . ?
N4 C27 1.419(7) . ?
N4 C30 1.375(8) . ?
C22 C23 1.416(8) . ?
C23 H23 0.9500 . ?
C23 C24 1.385(8) . ?
C24 H24 0.9500 . ?
C24 C25 1.407(8) . ?
C25 C26 1.426(8) . ?
C26 C27 1.357(8) . ?
C26 C31 1.480(8) . ?
C26 C37 1.474(11) . ?
C27 C28 1.419(8) . ?
C28 H28 0.9500 . ?
C28 C29 1.412(8) . ?
C29 H29 0.9500 . ?
C29 C30 1.346(8) . ?
O7 H7A 0.8400 . ?
O7 C34 1.369(10) . ?
C31 C32 1.3900 . ?
C31 C36 1.3900 . ?
C32 H32 0.9500 . ?
C32 C33 1.3900 . ?
C33 H33 0.9500 . ?
C33 C34 1.3900 . ?
C34 C35 1.3900 . ?
C35 H35 0.9500 . ?
C35 C36 1.3900 . ?
C36 H36 0.9500 . ?
O8 H8A 0.8400 . ?
O8 C40 1.368(11) . ?
C37 C38 1.398(12) . ?
C37 C42 1.396(12) . ?
C38 H38 0.9500 . ?
C38 C39 1.397(11) . ?
C39 H39 0.9500 . ?
C39 C40 1.401(11) . ?
C40 C41 1.381(12) . ?
C41 H41 0.9500 . ?
C41 C42 1.393(11) . ?
C42 H42 0.9500 . ?
O9 C43 1.431(13) . ?
O9 C46 1.444(14) . ?
C43 H43A 0.9900 . ?
C43 H43B 0.9900 . ?
C43 C44 1.523(14) . ?
C44 H44A 0.9900 . ?
C44 H44B 0.9900 . ?
C44 C45 1.556(16) . ?
C45 H45A 0.9900 . ?
C45 H45B 0.9900 . ?
C45 C46 1.535(15) . ?
C46 H46A 0.9900 . ?
C46 H46B 0.9900 . ?
O10 C47 1.458(18) . ?
O10 C50 1.423(19) . ?
C47 H47A 0.9900 . ?
C47 H47B 0.9900 . ?
C47 C48 1.526(15) . ?
C48 H48A 0.9900 . ?
C48 H48B 0.9900 . ?
C48 C49 1.534(16) . ?
C49 H49A 0.9900 . ?
C49 H49B 0.9900 . ?
C49 C50 1.538(14) . ?
C50 H50A 0.9900 . ?
C50 H50B 0.9900 . ?

loop_
_geom_torsion_atom_site_label_1
_geom_torsion_atom_site_label_2
_geom_torsion_atom_site_label_3
_geom_torsion_atom_site_label_4
_geom_torsion
_geom_torsion_site_symmetry_1
_geom_torsion_site_symmetry_2
_geom_torsion_site_symmetry_3
_geom_torsion_site_symmetry_4
_geom_torsion_publ_flag
Ni1 N1 C1 O1 -1.2(10) . . . . ?
Ni1 N1 C1 C2 178.0(4) . . . . ?
Ni1 N1 C4 C3 -177.2(4) . . . . ?
Ni1 N1 C4 C5 5.1(8) . . . . ?
Ni1 N2 C6 C5 -3.3(8) . . . . ?
Ni1 N2 C6 C7 179.1(4) . . . . ?
Ni1 N2 C9 O2 -0.5(9) . . . . ?
Ni1 N2 C9 C8 179.6(4) . . . . ?
O1 C1 C2 C3 179.8(7) . . . . ?
N1 C1 C2 C3 0.5(8) . . . . ?
N1 C4 C5 C6 1.4(9) . . . . ?
N1 C4 C5 C16 -179.3(5) . . . . ?
N1 C4 C5 C10 -179.3(6) . . . . ?
N2 C6 C7 C8 3.1(6) . . . . ?
C1 O1 C1 N1 12.9(14) 7_565 . . . ?
C1 O1 C1 C2 -166.3(5) 7_565 . . . ?
C1 N1 C4 C3 2.8(7) . . . . ?
C1 N1 C4 C5 -174.9(6) . . . . ?
C1 C2 C3 C4 1.3(8) . . . . ?
C2 C3 C4 N1 -2.7(8) . . . . ?
C2 C3 C4 C5 174.9(6) . . . . ?
C3 C4 C5 C6 -175.9(6) . . . . ?
C3 C4 C5 C16 3.5(9) . . . . ?
C3 C4 C5 C10 3.4(9) . . . . ?
C4 N1 C1 O1 178.8(7) . . . . ?
C4 N1 C1 C2 -2.1(7) . . . . ?
C4 C5 C6 N2 -2.2(9) . . . . ?
C4 C5 C6 C7 174.9(6) . . . . ?
C4 C5 C16 C17 -63.9(7) . . . . ?
C4 C5 C16 C21 116.6(7) . . . . ?
C4 C5 C10 C11 -104.0(7) . . . . ?
C4 C5 C10 C15 75.7(8) . . . . ?
C5 C6 C7 C8 -174.4(6) . . . . ?
C5 C16 C17 C18 -179.5(7) . . . . ?
C5 C16 C21 C20 179.5(8) . . . . ?
C5 C10 C11 C12 179.7(8) . . . . ?
C5 C10 C15 C14 -179.7(8) . . . . ?
C6 N2 C9 O2 -178.9(6) . . . . ?
C6 N2 C9 C8 1.1(7) . . . . ?
C6 C5 C16 C17 115.5(6) . . . . ?
C6 C5 C16 C21 -64.0(8) . . . . ?
C6 C5 C10 C11 75.4(8) . . . . ?
C6 C5 C10 C15 -104.9(7) . . . . ?
C6 C7 C8 C9 -2.4(6) . . . . ?
C7 C8 C9 O2 -179.2(5) . . . . ?
C7 C8 C9 N2 0.8(7) . . . . ?
C9 O2 C9 N2 -10.9(11) 7_565 . . . ?
C9 O2 C9 C8 169.1(4) 7_565 . . . ?
C9 N2 C6 C5 175.2(5) . . . . ?
C9 N2 C6 C7 -2.5(6) . . . . ?
O4 C19 C20 C21 168.7(9) . . . . ?
C16 C5 C6 N2 178.4(5) . . . . ?
C16 C5 C6 C7 -4.4(9) . . . . ?
C16 C17 C18 C19 0.0 . . . . ?
C17 C16 C21 C20 0.0 . . . . ?
C17 C18 C19 O4 -168.8(9) . . . . ?
C17 C18 C19 C20 0.0 . . . . ?
C18 C19 C20 C21 0.0 . . . . ?
C19 C20 C21 C16 0.0 . . . . ?
C21 C16 C17 C18 0.0 . . . . ?
O3 C13 C14 C15 -175.4(10) . . . . ?
C10 C5 C6 N2 178.6(6) . . . . ?
C10 C5 C6 C7 -4.3(9) . . . . ?
C10 C11 C12 C13 0.0 . . . . ?
C11 C10 C15 C14 0.0 . . . . ?
C11 C12 C13 O3 175.9(9) . . . . ?
C11 C12 C13 C14 0.0 . . . . ?
C12 C13 C14 C15 0.0 . . . . ?
C13 C14 C15 C10 0.0 . . . . ?
C15 C10 C11 C12 0.0 . . . . ?
Ni2 N3 C22 O5 -1.3(9) . . . . ?
Ni2 N3 C22 C23 178.8(4) . . . . ?
Ni2 N3 C25 C24 -178.5(4) . . . . ?
Ni2 N3 C25 C26 -0.7(9) . . . . ?
Ni2 N4 C27 C26 5.2(9) . . . . ?
Ni2 N4 C27 C28 -179.3(4) . . . . ?
Ni2 N4 C30 O6 -1.8(9) . . . . ?
Ni2 N4 C30 C29 179.9(4) . . . . ?
O5 C22 C23 C24 -179.7(6) . . . . ?
N3 Ni2 N3 C22 6.5(6) 7_565 . . . ?
N3 Ni2 N3 C25 -174.0(4) 7_565 . . . ?
N3 C22 C23 C24 0.3(7) . . . . ?
N3 C25 C26 C27 -5.2(10) . . . . ?
N3 C25 C26 C31 -179.9(6) . . . . ?
N3 C25 C26 C37 179.7(6) . . . . ?
N4 Ni2 N3 C22 -173.7(5) . . . . ?
N4 Ni2 N3 C25 5.9(5) . . . . ?
N4 C27 C28 C29 0.3(7) . . . . ?
C22 O5 C22 N3 -7.4(13) 7_565 . . . ?
C22 O5 C22 C23 172.6(5) 7_565 . . . ?
C22 N3 C25 C24 1.1(7) . . . . ?
C22 N3 C25 C26 179.0(6) . . . . ?
C22 C23 C24 C25 0.4(7) . . . . ?
C23 C24 C25 N3 -1.0(7) . . . . ?
C23 C24 C25 C26 -178.9(6) . . . . ?
C24 C25 C26 C27 172.4(6) . . . . ?
C24 C25 C26 C31 -2.3(9) . . . . ?
C24 C25 C26 C37 -2.7(10) . . . . ?
C25 N3 C22 O5 179.1(6) . . . . ?
C25 N3 C22 C23 -0.8(7) . . . . ?
C25 C26 C27 N4 2.8(10) . . . . ?
C25 C26 C27 C28 -171.9(6) . . . . ?
C25 C26 C31 C32 -114.7(7) . . . . ?
C25 C26 C31 C36 72.9(9) . . . . ?
C25 C26 C37 C38 -67.3(13) . . . . ?
C25 C26 C37 C42 117.6(12) . . . . ?
C26 C27 C28 C29 175.6(6) . . . . ?
C26 C31 C32 C33 -172.4(10) . . . . ?
C26 C31 C36 C35 172.2(10) . . . . ?
C26 C37 C38 C39 -179.2(10) . . . . ?
C26 C37 C42 C41 179.1(10) . . . . ?
C27 N4 C30 O6 -179.9(6) . . . . ?
C27 N4 C30 C29 1.8(7) . . . . ?
C27 C26 C31 C32 70.5(9) . . . . ?
C27 C26 C31 C36 -101.9(8) . . . . ?
C27 C26 C37 C38 117.3(12) . . . . ?
C27 C26 C37 C42 -57.7(14) . . . . ?
C27 C28 C29 C30 0.8(7) . . . . ?
C28 C29 C30 O6 180.0(6) . . . . ?
C28 C29 C30 N4 -1.7(7) . . . . ?
C30 O6 C30 N4 12.8(12) 7_565 . . . ?
C30 O6 C30 C29 -169.0(5) 7_565 . . . ?
C30 N4 C27 C26 -176.6(6) . . . . ?
C30 N4 C27 C28 -1.2(6) . . . . ?
O7 C34 C35 C36 -179.9(11) . . . . ?
C31 C26 C27 N4 177.3(6) . . . . ?
C31 C26 C27 C28 2.6(10) . . . . ?
C31 C32 C33 C34 0.0 . . . . ?
C32 C31 C36 C35 0.0 . . . . ?
C32 C33 C34 O7 179.9(11) . . . . ?
C32 C33 C34 C35 0.0 . . . . ?
C33 C34 C35 C36 0.0 . . . . ?
C34 C35 C36 C31 0.0 . . . . ?
C36 C31 C32 C33 0.0 . . . . ?
O8 C40 C41 C42 -177.8(11) . . . . ?
C37 C26 C27 N4 178.0(6) . . . . ?
C37 C26 C27 C28 3.3(10) . . . . ?
C37 C38 C39 C40 3.1(18) . . . . ?
C38 C37 C42 C41 4.0(18) . . . . ?
C38 C39 C40 O8 178.0(12) . . . . ?
C38 C39 C40 C41 -2.4(19) . . . . ?
C39 C40 C41 C42 2.6(19) . . . . ?
C40 C41 C42 C37 -3.4(18) . . . . ?
C42 C37 C38 C39 -3.9(18) . . . . ?
O9 C43 C44 C45 30.5(16) . . . . ?
C43 O9 C46 C45 32.7(18) . . . . ?
C43 C44 C45 C46 -11.6(18) . . . . ?
C44 C45 C46 O9 -11.4(19) . . . . ?
C46 O9 C43 C44 -40.6(16) . . . . ?
O10 C47 C48 C49 -11(2) . . . . ?
C47 O10 C50 C49 -41.5(17) . . . . ?
C47 C48 C49 C50 -13(2) . . . . ?
C48 C49 C50 O10 33.2(19) . . . . ?
C50 O10 C47 C48 33.2(19) . . . . ?
